data_7150991
loop_
_publ_author_name
'Meshcheryakov, Denys'
'Arnaud-Neu, Fran\,coise'
'B\"ohmer, Volker'
'Bolte, Michael'
'Cavaleri, Julien'
'Hubscher-Bruder, V\'eronique'
'Thondorf, Iris'
'Werner, Sabine'

_publ_section_title
;
 Cyclic tetraureas with variable flexibility -- synthesis, crystal
 structures and properties
;
_journal_issue 18
_journal_name_full 'Organic &amp; Biomolecular Chemistry'
_journal_page_first 3244
_journal_page_last 3255
_journal_paper_doi 10.1039/b808773c
_journal_volume 6
_journal_year 2008
_chemical_formula_sum 'C95 H130 N8 O13'
_chemical_formula_weight 1592.07
_chemical_name_systematic ?
_space_group_IT_number 14
_symmetry_cell_setting monoclinic
_symmetry_space_group_name_Hall '-P 2ybc'
_symmetry_space_group_name_H-M 'P 1 21/c 1'
_atom_sites_solution_hydrogens geom
_atom_sites_solution_primary direct
_atom_sites_solution_secondary difmap
_audit_creation_method SHELXL-97
_cell_angle_alpha 90.00
_cell_angle_beta 107.696(3)
_cell_angle_gamma 90.00
_cell_formula_units_Z 4
_cell_length_a 29.7280(13)
_cell_length_b 16.1350(5)
_cell_length_c 20.0431(9)
_cell_measurement_reflns_used 44893
_cell_measurement_temperature 173(2)
_cell_measurement_theta_max 25.4
_cell_measurement_theta_min 2.5
_cell_volume 9159.0(7)
_computing_cell_refinement 'X-Area (Stoe & Cie, 2001)'
_computing_data_collection 'X-Area (Stoe & Cie, 2001)'
_computing_data_reduction 'X-Area (Stoe & Cie, 2001)'
_computing_molecular_graphics 'XP in SHELXTL-Plus (Sheldrick, 1991)'
_computing_publication_material SHELXL97
_computing_structure_refinement 'SHELXL97 (Sheldrick, 1997) '
_computing_structure_solution 'SHELXS97 (Sheldrick, 1990) '
_diffrn_ambient_temperature 173(2)
_diffrn_measured_fraction_theta_full 0.993
_diffrn_measured_fraction_theta_max 0.976
_diffrn_measurement_device_type 'STOE IPDS II two-circle-diffractometer'
_diffrn_measurement_method \w
_diffrn_radiation_monochromator graphite
_diffrn_radiation_source 'fine-focus sealed tube'
_diffrn_radiation_type MoK\a
_diffrn_radiation_wavelength 0.71073
_diffrn_reflns_av_R_equivalents 0.0710
_diffrn_reflns_av_sigmaI/netI 0.0531
_diffrn_reflns_limit_h_max 35
_diffrn_reflns_limit_h_min -34
_diffrn_reflns_limit_k_max 19
_diffrn_reflns_limit_k_min -19
_diffrn_reflns_limit_l_max 23
_diffrn_reflns_limit_l_min -23
_diffrn_reflns_number 73886
_diffrn_reflns_theta_full 25.00
_diffrn_reflns_theta_max 25.19
_diffrn_reflns_theta_min 2.39
_diffrn_standards_decay_% 0
_diffrn_standards_interval_time 0
_diffrn_standards_number 0
_exptl_absorpt_coefficient_mu 0.077
_exptl_absorpt_correction_T_max 0.9819
_exptl_absorpt_correction_T_min 0.9642
_exptl_absorpt_correction_type multi-scan
_exptl_absorpt_process_details 'MULABS (Spek, 2003; Blessing, 1995)'
_exptl_crystal_colour colourless
_exptl_crystal_density_diffrn 1.155
_exptl_crystal_density_method 'not measured'
_exptl_crystal_description rod
_exptl_crystal_F_000 3440
_exptl_crystal_size_max 0.48
_exptl_crystal_size_mid 0.26
_exptl_crystal_size_min 0.24
_refine_diff_density_max 1.276
_refine_diff_density_min -0.699
_refine_diff_density_rms 0.084
_refine_ls_extinction_coef 0.0059(5)
_refine_ls_extinction_expression Fc^*^=kFc[1+0.001xFc^2^\l^3^/sin(2\q)]^-1/4^
_refine_ls_extinction_method SHELXL
_refine_ls_goodness_of_fit_ref 1.015
_refine_ls_hydrogen_treatment constr
_refine_ls_matrix_type full
_refine_ls_number_parameters 1049
_refine_ls_number_reflns 16079
_refine_ls_number_restraints 12
_refine_ls_restrained_S_all 1.020
_refine_ls_R_factor_all 0.1171
_refine_ls_R_factor_gt 0.0873
_refine_ls_shift/su_max 0.000
_refine_ls_shift/su_mean 0.000
_refine_ls_structure_factor_coef Fsqd
_refine_ls_weighting_details 'calc w=1/[\s^2^(Fo^2^)+(0.1418P)^2^+9.9584P] where P=(Fo^2^+2Fc^2^)/3'
_refine_ls_weighting_scheme calc
_refine_ls_wR_factor_gt 0.2404
_refine_ls_wR_factor_ref 0.2593
_reflns_number_gt 10965
_reflns_number_total 16079
_reflns_threshold_expression I>2\s(I)
_cod_data_source_file b808773c.txt
_cod_data_source_block boeh58
_cod_depositor_comments
;
The following automatic conversions were performed:
'_symmetry_cell_setting' value 'Monoclinic' changed to 'monoclinic'
according to '/home/saulius/struct/CIF-dictionaries/cif_core.dic'
dictionary named 'cif_core.dic' version 2.4.1 from 2010-06-29.

Automatic conversion script
Id: cif_fix_enum 1527 2010-12-29 10:47:43Z saulius 
;
_cod_original_cell_volume 9159.0(6)
_cod_original_sg_symbol_H-M 'P 21/c'
_cod_database_code 7150991

loop_
_symmetry_equiv_pos_as_xyz
'x, y, z'
'-x, y+1/2, -z+1/2'
'-x, -y, -z'
'x, -y-1/2, z-1/2'

loop_
_atom_site_label
_atom_site_type_symbol
_atom_site_fract_x
_atom_site_fract_y
_atom_site_fract_z
_atom_site_U_iso_or_equiv
_atom_site_adp_type
_atom_site_occupancy
_atom_site_symmetry_multiplicity
_atom_site_calc_flag
_atom_site_refinement_flags
_atom_site_disorder_assembly
_atom_site_disorder_group
C1 C 0.72593(12) 0.56073(18) 0.37047(18) 0.0303(7) Uani 1 1 d . . .
O1 O 0.73429(8) 0.51137(13) 0.32755(13) 0.0332(5) Uani 1 1 d . . .
N11 N 0.68161(10) 0.57452(18) 0.37346(17) 0.0385(7) Uani 1 1 d . . .
H11 H 0.6773 0.6139 0.4013 0.046 Uiso 1 1 calc R . .
N12 N 0.76024(10) 0.60555(16) 0.41594(16) 0.0333(7) Uani 1 1 d . . .
H12 H 0.7513 0.6432 0.4411 0.040 Uiso 1 1 calc R . .
C2 C 0.71764(14) 0.9115(2) 0.3263(2) 0.0383(8) Uani 1 1 d . . .
O2 O 0.71999(13) 0.98525(19) 0.3272(3) 0.0971(15) Uani 1 1 d . . .
N21 N 0.75447(12) 0.86228(18) 0.3605(2) 0.0500(9) Uani 1 1 d . . .
H21 H 0.7474 0.8096 0.3630 0.060 Uiso 1 1 calc R . .
N22 N 0.67766(11) 0.86724(18) 0.29383(18) 0.0453(8) Uani 1 1 d . . .
H22 H 0.6791 0.8134 0.3014 0.054 Uiso 1 1 calc R . .
C3 C 0.71449(13) 0.6871(2) 0.20629(19) 0.0335(8) Uani 1 1 d . . .
O3 O 0.71019(10) 0.76076(15) 0.18864(15) 0.0471(7) Uani 1 1 d . . .
N31 N 0.67769(11) 0.63285(17) 0.18835(17) 0.0401(7) Uani 1 1 d . . .
H31 H 0.6806 0.5839 0.2085 0.048 Uiso 1 1 calc R . .
N32 N 0.75629(10) 0.65368(17) 0.24736(16) 0.0358(7) Uani 1 1 d . . .
H32 H 0.7554 0.6154 0.2782 0.043 Uiso 1 1 calc R . .
C4 C 0.77078(12) 0.31932(19) 0.30206(19) 0.0332(8) Uani 1 1 d . . .
O4 O 0.78129(10) 0.24786(14) 0.29151(17) 0.0492(7) Uani 1 1 d . . .
N41 N 0.79151(10) 0.38873(16) 0.28477(16) 0.0327(6) Uani 1 1 d . . .
H41 H 0.7785 0.4366 0.2889 0.039 Uiso 1 1 calc R . .
N42 N 0.73636(11) 0.33870(17) 0.33241(17) 0.0384(7) Uani 1 1 d . . .
H42 H 0.7287 0.3914 0.3320 0.046 Uiso 1 1 calc R . .
C11 C 0.80930(12) 0.59688(19) 0.42642(18) 0.0308(7) Uani 1 1 d . . .
C12 C 0.83220(12) 0.52118(19) 0.44151(18) 0.0323(7) Uani 1 1 d . . .
H12A H 0.8143 0.4721 0.4401 0.039 Uiso 1 1 calc R . .
C13 C 0.88137(12) 0.51621(19) 0.45884(18) 0.0314(7) Uani 1 1 d . . .
C14 C 0.90647(12) 0.59004(19) 0.46267(18) 0.0328(7) Uani 1 1 d . . .
H14 H 0.9399 0.5875 0.4755 0.039 Uiso 1 1 calc R . .
C15 C 0.88461(12) 0.66783(18) 0.44839(17) 0.0291(7) Uani 1 1 d . . .
C16 C 0.83577(12) 0.66859(18) 0.42817(18) 0.0296(7) Uani 1 1 d . . .
O16 O 0.80904(8) 0.74005(13) 0.40882(13) 0.0343(6) Uani 1 1 d . . .
C17 C 0.90828(13) 0.43380(19) 0.47861(19) 0.0358(8) Uani 1 1 d . . .
C171 C 0.93972(14) 0.4389(2) 0.5546(2) 0.0453(9) Uani 1 1 d . . .
H17A H 0.9615 0.4858 0.5599 0.068 Uiso 1 1 calc R . .
H17B H 0.9578 0.3874 0.5673 0.068 Uiso 1 1 calc R . .
H17C H 0.9200 0.4468 0.5854 0.068 Uiso 1 1 calc R . .
C172 C 0.87486(15) 0.3594(2) 0.4723(3) 0.0513(11) Uani 1 1 d . . .
H17D H 0.8545 0.3545 0.4238 0.077 Uiso 1 1 calc R . .
H17E H 0.8553 0.3678 0.5033 0.077 Uiso 1 1 calc R . .
H17F H 0.8935 0.3086 0.4859 0.077 Uiso 1 1 calc R . .
C173 C 0.93863(15) 0.4178(2) 0.4299(2) 0.0481(10) Uani 1 1 d . . .
H17G H 0.9603 0.4644 0.4330 0.072 Uiso 1 1 calc R . .
H17H H 0.9181 0.4123 0.3816 0.072 Uiso 1 1 calc R . .
H17I H 0.9568 0.3667 0.4442 0.072 Uiso 1 1 calc R . .
C18 C 0.91372(12) 0.74807(19) 0.45947(19) 0.0321(7) Uani 1 1 d . . .
C181 C 0.94452(13) 0.7532(2) 0.5365(2) 0.0382(8) Uani 1 1 d . . .
H18A H 0.9657 0.7052 0.5479 0.057 Uiso 1 1 calc R . .
H18B H 0.9242 0.7535 0.5670 0.057 Uiso 1 1 calc R . .
H18C H 0.9633 0.8042 0.5439 0.057 Uiso 1 1 calc R . .
C182 C 0.94571(14) 0.7483(2) 0.4118(2) 0.0403(9) Uani 1 1 d . . .
H18D H 0.9670 0.7005 0.4230 0.060 Uiso 1 1 calc R . .
H18E H 0.9643 0.7995 0.4192 0.060 Uiso 1 1 calc R . .
H18F H 0.9262 0.7450 0.3627 0.060 Uiso 1 1 calc R . .
C21 C 0.80194(13) 0.8826(2) 0.39242(19) 0.0358(8) Uani 1 1 d . . .
C22 C 0.82102(14) 0.9623(2) 0.4014(2) 0.0408(9) Uani 1 1 d . . .
H22A H 0.8008 1.0090 0.3878 0.049 Uiso 1 1 calc R . .
C23 C 0.86942(15) 0.9739(2) 0.4302(2) 0.0434(9) Uani 1 1 d . A .
C24 C 0.89847(14) 0.90471(19) 0.4496(2) 0.0371(8) Uani 1 1 d . . .
H24 H 0.9316 0.9128 0.4688 0.045 Uiso 1 1 calc R . .
C25 C 0.88080(13) 0.82341(19) 0.44185(18) 0.0324(8) Uani 1 1 d . . .
C26 C 0.83252(12) 0.81487(19) 0.41525(18) 0.0320(7) Uani 1 1 d . . .
C27 C 0.88959(15) 1.0627(2) 0.4413(2) 0.0624(13) Uani 1 1 d D . .
C271 C 0.9404(2) 1.0689(5) 0.4828(4) 0.058(2) Uiso 0.566(9) 1 d PD A 1
H27A H 0.9465 1.0344 0.5249 0.087 Uiso 0.566(9) 1 calc PR A 1
H27B H 0.9482 1.1267 0.4965 0.087 Uiso 0.566(9) 1 calc PR A 1
H27C H 0.9600 1.0496 0.4544 0.087 Uiso 0.566(9) 1 calc PR A 1
C272 C 0.8738(3) 1.1100(5) 0.3743(3) 0.057(2) Uiso 0.566(9) 1 d PD A 1
H27D H 0.8400 1.1003 0.3516 0.085 Uiso 0.566(9) 1 calc PR A 1
H27E H 0.8916 1.0915 0.3432 0.085 Uiso 0.566(9) 1 calc PR A 1
H27F H 0.8793 1.1693 0.3839 0.085 Uiso 0.566(9) 1 calc PR A 1
C273 C 0.8648(3) 1.1069(5) 0.4892(4) 0.062(2) Uiso 0.566(9) 1 d PD A 1
H27G H 0.8306 1.1069 0.4664 0.093 Uiso 0.566(9) 1 calc PR A 1
H27H H 0.8761 1.1641 0.4975 0.093 Uiso 0.566(9) 1 calc PR A 1
H27I H 0.8719 1.0774 0.5340 0.093 Uiso 0.566(9) 1 calc PR A 1
C274 C 0.8595(3) 1.1269(5) 0.3957(5) 0.048(3) Uiso 0.434(9) 1 d PD A 2
H27J H 0.8425 1.1025 0.3503 0.072 Uiso 0.434(9) 1 calc PR A 2
H27K H 0.8793 1.1726 0.3889 0.072 Uiso 0.434(9) 1 calc PR A 2
H27L H 0.8366 1.1480 0.4181 0.072 Uiso 0.434(9) 1 calc PR A 2
C275 C 0.9292(4) 1.0607(9) 0.4070(7) 0.086(4) Uiso 0.434(9) 1 d PD A 2
H27M H 0.9157 1.0487 0.3569 0.129 Uiso 0.434(9) 1 calc PR A 2
H27N H 0.9520 1.0174 0.4291 0.129 Uiso 0.434(9) 1 calc PR A 2
H27O H 0.9451 1.1145 0.4131 0.129 Uiso 0.434(9) 1 calc PR A 2
C276 C 0.9206(4) 1.0815(7) 0.5133(4) 0.062(3) Uiso 0.434(9) 1 d PD A 2
H27P H 0.9378 1.0314 0.5341 0.093 Uiso 0.434(9) 1 calc PR A 2
H27Q H 0.9012 1.1006 0.5420 0.093 Uiso 0.434(9) 1 calc PR A 2
H27R H 0.9431 1.1251 0.5111 0.093 Uiso 0.434(9) 1 calc PR A 2
C31 C 0.63452(13) 0.8979(2) 0.2497(2) 0.0390(8) Uani 1 1 d . . .
C32 C 0.62137(14) 0.9807(2) 0.2438(2) 0.0434(9) Uani 1 1 d . . .
H32A H 0.6418 1.0207 0.2725 0.052 Uiso 1 1 calc R . .
C33 C 0.57863(15) 1.0066(2) 0.1964(2) 0.0461(10) Uani 1 1 d . . .
C34 C 0.54848(15) 0.9472(2) 0.1566(2) 0.0459(10) Uani 1 1 d . . .
H34 H 0.5191 0.9643 0.1250 0.055 Uiso 1 1 calc R . .
C35 C 0.55996(14) 0.8633(2) 0.1617(2) 0.0421(9) Uani 1 1 d . . .
C36 C 0.60313(13) 0.8401(2) 0.20766(19) 0.0371(8) Uani 1 1 d . . .
O36 O 0.61758(9) 0.75698(14) 0.21280(13) 0.0373(6) Uani 1 1 d . . .
C37 C 0.56730(18) 1.0996(3) 0.1878(3) 0.0600(12) Uani 1 1 d . . .
C371 C 0.5173(2) 1.1167(3) 0.1429(4) 0.096(2) Uani 1 1 d . . .
H37A H 0.4951 1.0923 0.1649 0.143 Uiso 1 1 calc R . .
H37B H 0.5121 1.0922 0.0964 0.143 Uiso 1 1 calc R . .
H37C H 0.5121 1.1767 0.1383 0.143 Uiso 1 1 calc R . .
C372 C 0.6003(3) 1.1388(4) 0.1528(6) 0.163(5) Uani 1 1 d . . .
H37D H 0.5936 1.1983 0.1467 0.245 Uiso 1 1 calc R . .
H37E H 0.5957 1.1131 0.1070 0.245 Uiso 1 1 calc R . .
H37F H 0.6330 1.1307 0.1820 0.245 Uiso 1 1 calc R . .
C373 C 0.5720(3) 1.1379(3) 0.2589(4) 0.105(3) Uani 1 1 d . . .
H37G H 0.5498 1.1110 0.2795 0.157 Uiso 1 1 calc R . .
H37H H 0.5650 1.1973 0.2533 0.157 Uiso 1 1 calc R . .
H37I H 0.6043 1.1300 0.2898 0.157 Uiso 1 1 calc R . .
C38 C 0.52847(14) 0.7939(3) 0.1197(2) 0.0460(9) Uani 1 1 d . . .
C381 C 0.48968(16) 0.8274(3) 0.0566(3) 0.0636(13) Uani 1 1 d . . .
H38A H 0.4703 0.7813 0.0316 0.095 Uiso 1 1 calc R . .
H38B H 0.5041 0.8562 0.0251 0.095 Uiso 1 1 calc R . .
H38C H 0.4698 0.8662 0.0726 0.095 Uiso 1 1 calc R . .
C382 C 0.50540(16) 0.7478(3) 0.1682(3) 0.0578(12) Uani 1 1 d . . .
H38D H 0.4851 0.7035 0.1419 0.087 Uiso 1 1 calc R . .
H38E H 0.4864 0.7868 0.1858 0.087 Uiso 1 1 calc R . .
H38F H 0.5300 0.7239 0.2077 0.087 Uiso 1 1 calc R . .
C41 C 0.63427(13) 0.6550(2) 0.1370(2) 0.0392(8) Uani 1 1 d . . .
C42 C 0.62238(15) 0.6147(2) 0.0721(2) 0.0459(9) Uani 1 1 d . . .
H42A H 0.6428 0.5731 0.0643 0.055 Uiso 1 1 calc R . .
C43 C 0.58118(16) 0.6345(3) 0.0185(2) 0.0508(10) Uani 1 1 d . . .
C44 C 0.55072(15) 0.6931(3) 0.0338(2) 0.0504(10) Uani 1 1 d . . .
H44 H 0.5219 0.7059 -0.0012 0.061 Uiso 1 1 calc R . .
C45 C 0.56133(14) 0.7330(2) 0.0985(2) 0.0426(9) Uani 1 1 d . . .
C46 C 0.60425(13) 0.7150(2) 0.1490(2) 0.0384(8) Uani 1 1 d . . .
C47 C 0.57046(19) 0.5955(3) -0.0552(3) 0.0654(13) Uani 1 1 d . . .
C471 C 0.5650(3) 0.6645(4) -0.1097(3) 0.110(3) Uani 1 1 d . . .
H47A H 0.5944 0.6964 -0.0992 0.165 Uiso 1 1 calc R . .
H47B H 0.5391 0.7014 -0.1083 0.165 Uiso 1 1 calc R . .
H47C H 0.5581 0.6399 -0.1565 0.165 Uiso 1 1 calc R . .
C472 C 0.5246(3) 0.5471(6) -0.0715(4) 0.124(3) Uani 1 1 d . . .
H47D H 0.4994 0.5834 -0.0665 0.186 Uiso 1 1 calc R . .
H47E H 0.5286 0.5004 -0.0389 0.186 Uiso 1 1 calc R . .
H47F H 0.5162 0.5261 -0.1196 0.186 Uiso 1 1 calc R . .
C473 C 0.6104(2) 0.5412(4) -0.0625(3) 0.0819(17) Uani 1 1 d . . .
H47G H 0.6395 0.5740 -0.0523 0.123 Uiso 1 1 calc R . .
H47H H 0.6023 0.5197 -0.1104 0.123 Uiso 1 1 calc R . .
H47I H 0.6152 0.4948 -0.0295 0.123 Uiso 1 1 calc R . .
C51 C 0.80064(12) 0.67870(19) 0.24175(18) 0.0310(7) Uani 1 1 d . . .
C52 C 0.81196(13) 0.7606(2) 0.2320(2) 0.0366(8) Uani 1 1 d . . .
H52 H 0.7908 0.8036 0.2349 0.044 Uiso 1 1 calc R . .
C53 C 0.85408(13) 0.78083(19) 0.21813(19) 0.0348(8) Uani 1 1 d . . .
C54 C 0.88451(13) 0.7164(2) 0.21551(19) 0.0357(8) Uani 1 1 d . . .
H54 H 0.9129 0.7291 0.2051 0.043 Uiso 1 1 calc R . .
C55 C 0.87507(12) 0.63324(19) 0.22760(18) 0.0307(7) Uani 1 1 d . . .
C56 C 0.83343(12) 0.61621(18) 0.24187(17) 0.0293(7) Uani 1 1 d . . .
O56 O 0.81974(8) 0.53663(12) 0.25537(12) 0.0300(5) Uani 1 1 d . . .
C57 C 0.86505(15) 0.8711(2) 0.2019(2) 0.0429(9) Uani 1 1 d . . .
C571 C 0.8492(4) 0.8821(3) 0.1229(3) 0.124(3) Uani 1 1 d . . .
H57A H 0.8154 0.8703 0.1042 0.186 Uiso 1 1 calc R . .
H57B H 0.8668 0.8438 0.1021 0.186 Uiso 1 1 calc R . .
H57C H 0.8553 0.9392 0.1114 0.186 Uiso 1 1 calc R . .
C572 C 0.9161(2) 0.8895(3) 0.2300(6) 0.168(5) Uani 1 1 d . . .
H57D H 0.9340 0.8494 0.2114 0.252 Uiso 1 1 calc R . .
H57E H 0.9261 0.8857 0.2813 0.252 Uiso 1 1 calc R . .
H57F H 0.9222 0.9456 0.2161 0.252 Uiso 1 1 calc R . .
C573 C 0.8378(3) 0.9333(3) 0.2302(4) 0.099(2) Uani 1 1 d . . .
H57G H 0.8039 0.9211 0.2117 0.149 Uiso 1 1 calc R . .
H57H H 0.8439 0.9891 0.2158 0.149 Uiso 1 1 calc R . .
H57I H 0.8477 0.9300 0.2814 0.149 Uiso 1 1 calc R . .
C58 C 0.90949(13) 0.56511(19) 0.22275(19) 0.0339(8) Uani 1 1 d . . .
C581 C 0.91969(16) 0.5711(2) 0.1526(2) 0.0475(10) Uani 1 1 d . . .
H58A H 0.9418 0.5272 0.1496 0.071 Uiso 1 1 calc R . .
H58B H 0.9337 0.6253 0.1488 0.071 Uiso 1 1 calc R . .
H58C H 0.8902 0.5647 0.1143 0.071 Uiso 1 1 calc R . .
C582 C 0.95566(13) 0.5753(2) 0.2835(2) 0.0447(9) Uani 1 1 d . . .
H58D H 0.9779 0.5316 0.2807 0.067 Uiso 1 1 calc R . .
H58E H 0.9489 0.5712 0.3282 0.067 Uiso 1 1 calc R . .
H58F H 0.9695 0.6296 0.2800 0.067 Uiso 1 1 calc R . .
C61 C 0.83158(12) 0.39133(19) 0.26102(17) 0.0284(7) Uani 1 1 d . . .
C62 C 0.85692(12) 0.32207(19) 0.25199(18) 0.0318(7) Uani 1 1 d . . .
H62 H 0.8464 0.2686 0.2603 0.038 Uiso 1 1 calc R . .
C63 C 0.89738(12) 0.32914(19) 0.23112(18) 0.0315(7) Uani 1 1 d . . .
C64 C 0.91304(13) 0.40837(19) 0.22170(18) 0.0329(8) Uani 1 1 d . . .
H64 H 0.9413 0.4140 0.2093 0.039 Uiso 1 1 calc R . .
C65 C 0.88873(12) 0.47985(19) 0.22985(17) 0.0297(7) Uani 1 1 d . . .
C66 C 0.84785(12) 0.47065(18) 0.24767(17) 0.0291(7) Uani 1 1 d . . .
C67 C 0.92640(13) 0.2526(2) 0.2242(2) 0.0355(8) Uani 1 1 d . . .
C671 C 0.96402(17) 0.2385(3) 0.2941(2) 0.0586(12) Uani 1 1 d . . .
H67A H 0.9830 0.1900 0.2907 0.088 Uiso 1 1 calc R . .
H67B H 0.9488 0.2292 0.3305 0.088 Uiso 1 1 calc R . .
H67C H 0.9845 0.2874 0.3060 0.088 Uiso 1 1 calc R . .
C672 C 0.95055(16) 0.2657(2) 0.1672(2) 0.0481(10) Uani 1 1 d . . .
H67D H 0.9689 0.2163 0.1639 0.072 Uiso 1 1 calc R . .
H67E H 0.9716 0.3138 0.1793 0.072 Uiso 1 1 calc R . .
H67F H 0.9265 0.2755 0.1221 0.072 Uiso 1 1 calc R . .
C673 C 0.89532(17) 0.1755(2) 0.2042(3) 0.0592(12) Uani 1 1 d . . .
H67G H 0.9148 0.1279 0.2003 0.089 Uiso 1 1 calc R . .
H67H H 0.8711 0.1848 0.1591 0.089 Uiso 1 1 calc R . .
H67I H 0.8801 0.1643 0.2403 0.089 Uiso 1 1 calc R . .
C71 C 0.71202(13) 0.2841(2) 0.3641(2) 0.0366(8) Uani 1 1 d . . .
C72 C 0.68131(13) 0.3205(2) 0.3964(2) 0.0372(8) Uani 1 1 d . . .
C73 C 0.65727(15) 0.2747(3) 0.4327(2) 0.0488(10) Uani 1 1 d . . .
H73 H 0.6373 0.3013 0.4552 0.059 Uiso 1 1 calc R . .
C74 C 0.66261(17) 0.1892(3) 0.4360(2) 0.0544(11) Uani 1 1 d . . .
H74 H 0.6463 0.1567 0.4608 0.065 Uiso 1 1 calc R . .
C75 C 0.69152(16) 0.1519(2) 0.4032(2) 0.0532(11) Uani 1 1 d . . .
H75 H 0.6946 0.0933 0.4050 0.064 Uiso 1 1 calc R . .
C76 C 0.71656(15) 0.1977(2) 0.3672(2) 0.0462(10) Uani 1 1 d . . .
H76 H 0.7365 0.1705 0.3449 0.055 Uiso 1 1 calc R . .
O72 O 0.67759(9) 0.40759(14) 0.39418(13) 0.0372(6) Uani 1 1 d . . .
C81 C 0.64166(13) 0.5281(2) 0.33354(19) 0.0363(8) Uani 1 1 d . . .
C82 C 0.63962(13) 0.4422(2) 0.34444(19) 0.0366(8) Uani 1 1 d . . .
C83 C 0.60029(15) 0.3982(3) 0.3068(2) 0.0494(10) Uani 1 1 d . . .
H83 H 0.5988 0.3400 0.3131 0.059 Uiso 1 1 calc R . .
C84 C 0.56272(16) 0.4393(3) 0.2597(3) 0.0620(13) Uani 1 1 d . . .
H84 H 0.5354 0.4091 0.2344 0.074 Uiso 1 1 calc R . .
C85 C 0.56493(16) 0.5241(3) 0.2494(3) 0.0603(12) Uani 1 1 d . . .
H85 H 0.5394 0.5519 0.2168 0.072 Uiso 1 1 calc R . .
C86 C 0.60440(14) 0.5678(3) 0.2868(2) 0.0469(9) Uani 1 1 d . . .
H86 H 0.6058 0.6260 0.2803 0.056 Uiso 1 1 calc R . .
O1A O 0.6906(3) 0.6187(3) 0.5865(4) 0.163(3) Uani 1 1 d . . .
H1A H 0.6861 0.6694 0.5772 0.244 Uiso 1 1 calc R . .
C2A C 0.6459(4) 0.5769(7) 0.5712(6) 0.183(6) Uani 1 1 d . . .
H2A1 H 0.6522 0.5248 0.5986 0.220 Uiso 1 1 calc R . .
H2A2 H 0.6261 0.6115 0.5920 0.220 Uiso 1 1 calc R . .
C3A C 0.6169(5) 0.5549(12) 0.5041(5) 0.284(11) Uani 1 1 d . . .
H3A1 H 0.5882 0.5279 0.5079 0.426 Uiso 1 1 calc R . .
H3A2 H 0.6339 0.5166 0.4824 0.426 Uiso 1 1 calc R . .
H3A3 H 0.6083 0.6048 0.4751 0.426 Uiso 1 1 calc R . .
O1B O 0.7067(2) 0.7089(4) 0.4764(3) 0.124(2) Uani 1 1 d . . .
H1B H 0.6855 0.6881 0.4910 0.186 Uiso 1 1 calc R . .
C2B C 0.7134(4) 0.7880(5) 0.4969(5) 0.135(3) Uani 1 1 d . . .
H2B1 H 0.6896 0.8040 0.5199 0.162 Uiso 1 1 calc R . .
H2B2 H 0.7090 0.8239 0.4553 0.162 Uiso 1 1 calc R . .
C3B C 0.7613(4) 0.8010(6) 0.5460(4) 0.142(4) Uani 1 1 d . . .
H3B1 H 0.7668 0.8605 0.5551 0.212 Uiso 1 1 calc R . .
H3B2 H 0.7849 0.7791 0.5254 0.212 Uiso 1 1 calc R . .
H3B3 H 0.7641 0.7722 0.5902 0.212 Uiso 1 1 calc R . .
O1C O 0.7418(2) 0.3514(3) 0.1054(3) 0.1072(15) Uani 1 1 d . . .
H1C H 0.7435 0.3000 0.1123 0.161 Uiso 1 1 calc R . .
C2C C 0.7772(3) 0.3767(4) 0.0729(4) 0.101(2) Uani 1 1 d . . .
H2C1 H 0.7729 0.3460 0.0287 0.122 Uiso 1 1 calc R . .
H2C2 H 0.8093 0.3649 0.1047 0.122 Uiso 1 1 calc R . .
C3C C 0.7712(4) 0.4685(5) 0.0587(4) 0.138(3) Uani 1 1 d . . .
H3C1 H 0.7947 0.4875 0.0368 0.206 Uiso 1 1 calc R . .
H3C2 H 0.7757 0.4982 0.1029 0.206 Uiso 1 1 calc R . .
H3C3 H 0.7394 0.4794 0.0272 0.206 Uiso 1 1 calc R . .
O1D O 0.7580(4) 0.3052(3) 0.6540(3) 0.175(3) Uani 1 1 d . . .
H1D H 0.7644 0.2989 0.6975 0.263 Uiso 1 1 calc R . .
C2D C 0.7454(3) 0.3865(5) 0.6368(6) 0.146(4) Uani 1 1 d . . .
H2D1 H 0.7633 0.4235 0.6751 0.176 Uiso 1 1 calc R . .
H2D2 H 0.7113 0.3940 0.6303 0.176 Uiso 1 1 calc R . .
C3D C 0.7558(4) 0.4072(5) 0.5728(5) 0.149(4) Uani 1 1 d . . .
H3D1 H 0.7463 0.4646 0.5598 0.223 Uiso 1 1 calc R . .
H3D2 H 0.7383 0.3699 0.5353 0.223 Uiso 1 1 calc R . .
H3D3 H 0.7897 0.4011 0.5800 0.223 Uiso 1 1 calc R . .
O1E O 0.68960(14) 0.4602(2) 0.1565(2) 0.0801(11) Uani 1 1 d . . .
H1E H 0.7085 0.4310 0.1428 0.120 Uiso 1 1 calc R . .
C2E C 0.6553(3) 0.4096(4) 0.1694(4) 0.096(2) Uani 1 1 d . . .
H2E1 H 0.6401 0.4407 0.1993 0.115 Uiso 1 1 calc R . .
H2E2 H 0.6713 0.3611 0.1967 0.115 Uiso 1 1 calc R . .
C3E C 0.6179(3) 0.3789(5) 0.1081(4) 0.117(3) Uani 1 1 d . . .
H3E1 H 0.5957 0.3450 0.1238 0.175 Uiso 1 1 calc R . .
H3E2 H 0.6320 0.3453 0.0790 0.175 Uiso 1 1 calc R . .
H3E3 H 0.6012 0.4260 0.0808 0.175 Uiso 1 1 calc R . .

loop_
_atom_site_aniso_label
_atom_site_aniso_U_11
_atom_site_aniso_U_22
_atom_site_aniso_U_33
_atom_site_aniso_U_23
_atom_site_aniso_U_13
_atom_site_aniso_U_12
C1 0.0247(19) 0.0209(15) 0.0455(19) 0.0015(14) 0.0111(15) 0.0007(13)
O1 0.0297(13) 0.0239(11) 0.0480(14) -0.0024(10) 0.0144(11) -0.0018(9)
N11 0.0251(17) 0.0344(15) 0.0563(19) -0.0127(13) 0.0125(14) -0.0035(12)
N12 0.0270(16) 0.0238(13) 0.0487(17) -0.0062(12) 0.0110(13) -0.0008(11)
C2 0.039(2) 0.0262(18) 0.048(2) 0.0005(15) 0.0112(17) 0.0112(15)
O2 0.057(2) 0.0329(17) 0.163(4) 0.002(2) -0.025(2) 0.0091(15)
N21 0.0326(19) 0.0259(15) 0.082(2) 0.0103(15) 0.0028(17) 0.0048(13)
N22 0.0352(19) 0.0281(15) 0.064(2) 0.0035(14) 0.0029(15) 0.0106(13)
C3 0.031(2) 0.0278(17) 0.0432(19) 0.0018(14) 0.0131(15) 0.0059(14)
O3 0.0381(16) 0.0306(13) 0.0703(18) 0.0129(12) 0.0130(13) 0.0077(11)
N31 0.0306(18) 0.0256(14) 0.061(2) 0.0081(13) 0.0095(14) 0.0054(12)
N32 0.0287(17) 0.0270(14) 0.0532(18) 0.0116(13) 0.0148(14) 0.0045(12)
C4 0.0264(19) 0.0236(16) 0.050(2) 0.0044(14) 0.0131(16) 0.0007(13)
O4 0.0512(18) 0.0234(12) 0.085(2) -0.0010(12) 0.0390(16) -0.0005(11)
N41 0.0277(16) 0.0216(13) 0.0530(18) 0.0009(12) 0.0185(13) -0.0004(11)
N42 0.0353(18) 0.0237(13) 0.064(2) 0.0055(13) 0.0269(15) 0.0017(12)
C11 0.0241(18) 0.0266(16) 0.0400(18) 0.0015(13) 0.0072(14) -0.0019(13)
C12 0.030(2) 0.0224(15) 0.0423(19) 0.0005(13) 0.0074(15) -0.0031(13)
C13 0.0290(19) 0.0227(15) 0.0390(18) 0.0021(13) 0.0050(15) 0.0010(13)
C14 0.0244(19) 0.0269(16) 0.0442(19) 0.0012(14) 0.0062(15) -0.0002(13)
C15 0.0270(19) 0.0208(15) 0.0380(18) 0.0004(12) 0.0079(14) -0.0005(13)
C16 0.0287(19) 0.0192(15) 0.0402(18) 0.0007(13) 0.0094(14) 0.0041(13)
O16 0.0248(13) 0.0192(11) 0.0554(15) -0.0001(10) 0.0071(11) 0.0017(9)
C17 0.032(2) 0.0214(15) 0.050(2) 0.0045(14) 0.0072(16) 0.0023(14)
C171 0.042(2) 0.0318(18) 0.053(2) 0.0086(16) 0.0010(18) 0.0041(16)
C172 0.042(2) 0.0214(17) 0.081(3) 0.0086(17) 0.005(2) 0.0013(15)
C173 0.048(3) 0.0309(18) 0.065(3) 0.0015(17) 0.017(2) 0.0130(17)
C18 0.0283(19) 0.0210(15) 0.046(2) 0.0012(13) 0.0101(15) -0.0012(13)
C181 0.034(2) 0.0244(16) 0.049(2) -0.0015(14) 0.0016(16) -0.0010(14)
C182 0.038(2) 0.0298(17) 0.059(2) -0.0009(16) 0.0228(18) -0.0038(15)
C21 0.035(2) 0.0256(16) 0.046(2) 0.0014(14) 0.0116(16) 0.0038(14)
C22 0.044(2) 0.0191(16) 0.056(2) 0.0024(15) 0.0102(18) 0.0032(15)
C23 0.048(3) 0.0232(17) 0.055(2) 0.0021(15) 0.0094(19) 0.0007(16)
C24 0.034(2) 0.0216(16) 0.052(2) 0.0038(14) 0.0085(16) -0.0036(14)
C25 0.033(2) 0.0218(15) 0.0423(19) 0.0028(13) 0.0112(15) 0.0015(13)
C26 0.032(2) 0.0202(15) 0.0432(19) -0.0012(13) 0.0107(15) -0.0001(13)
C27 0.067(3) 0.0212(18) 0.081(3) 0.0077(18) -0.004(2) -0.0076(18)
C31 0.034(2) 0.0359(18) 0.046(2) 0.0046(15) 0.0106(16) 0.0135(15)
C32 0.043(2) 0.0363(19) 0.051(2) 0.0042(16) 0.0153(18) 0.0149(17)
C33 0.048(3) 0.041(2) 0.052(2) 0.0090(17) 0.0187(19) 0.0232(18)
C34 0.040(2) 0.049(2) 0.047(2) 0.0110(18) 0.0110(18) 0.0229(18)
C35 0.035(2) 0.049(2) 0.043(2) 0.0066(17) 0.0132(17) 0.0129(17)
C36 0.034(2) 0.0337(18) 0.045(2) 0.0057(15) 0.0147(16) 0.0131(15)
O36 0.0303(14) 0.0325(12) 0.0464(14) 0.0037(10) 0.0076(11) 0.0108(10)
C37 0.062(3) 0.042(2) 0.075(3) 0.010(2) 0.020(2) 0.026(2)
C371 0.093(5) 0.054(3) 0.119(5) 0.016(3) 0.001(4) 0.042(3)
C372 0.181(9) 0.059(4) 0.316(14) 0.086(6) 0.173(10) 0.054(5)
C373 0.127(6) 0.060(3) 0.103(5) -0.020(3) -0.002(4) 0.051(4)
C38 0.033(2) 0.050(2) 0.054(2) 0.0016(18) 0.0115(18) 0.0120(17)
C381 0.039(3) 0.070(3) 0.071(3) -0.001(2) 0.001(2) 0.020(2)
C382 0.037(3) 0.060(3) 0.082(3) 0.001(2) 0.028(2) 0.008(2)
C41 0.029(2) 0.0345(18) 0.052(2) 0.0023(16) 0.0098(17) 0.0040(15)
C42 0.039(2) 0.040(2) 0.058(2) -0.0030(18) 0.0141(19) 0.0043(17)
C43 0.045(3) 0.053(2) 0.050(2) -0.0046(18) 0.0090(19) 0.0047(19)
C44 0.036(2) 0.060(3) 0.049(2) -0.0001(19) 0.0026(18) 0.0080(19)
C45 0.033(2) 0.043(2) 0.051(2) 0.0032(17) 0.0123(17) 0.0079(16)
C46 0.033(2) 0.0362(18) 0.046(2) 0.0007(15) 0.0110(16) 0.0025(15)
C47 0.067(3) 0.068(3) 0.055(3) -0.013(2) 0.010(2) 0.008(2)
C471 0.172(8) 0.103(5) 0.057(3) 0.013(3) 0.038(4) 0.062(5)
C472 0.093(5) 0.190(8) 0.080(4) -0.065(5) 0.013(4) -0.039(5)
C473 0.095(4) 0.083(4) 0.062(3) -0.018(3) 0.016(3) 0.026(3)
C51 0.0265(19) 0.0253(16) 0.0424(19) 0.0045(13) 0.0127(15) 0.0025(13)
C52 0.033(2) 0.0259(16) 0.052(2) 0.0051(15) 0.0144(17) 0.0047(14)
C53 0.039(2) 0.0220(16) 0.045(2) 0.0028(14) 0.0135(16) -0.0014(14)
C54 0.034(2) 0.0270(16) 0.050(2) 0.0022(14) 0.0191(17) -0.0039(14)
C55 0.0308(19) 0.0250(16) 0.0375(18) 0.0021(13) 0.0121(15) -0.0012(13)
C56 0.0297(19) 0.0205(15) 0.0393(18) 0.0024(13) 0.0128(14) -0.0004(13)
O56 0.0261(13) 0.0193(10) 0.0477(13) 0.0030(9) 0.0159(10) 0.0027(9)
C57 0.047(2) 0.0233(17) 0.064(2) 0.0105(16) 0.025(2) 0.0012(15)
C571 0.258(11) 0.047(3) 0.085(4) 0.022(3) 0.080(6) -0.015(4)
C572 0.065(4) 0.042(3) 0.350(14) 0.070(5) -0.005(6) -0.025(3)
C573 0.164(7) 0.024(2) 0.160(6) -0.006(3) 0.125(6) -0.010(3)
C58 0.031(2) 0.0248(16) 0.051(2) 0.0017(14) 0.0191(16) -0.0018(14)
C581 0.064(3) 0.0301(18) 0.064(3) 0.0004(17) 0.042(2) -0.0009(18)
C582 0.028(2) 0.0292(17) 0.076(3) -0.0026(17) 0.0137(19) -0.0030(15)
C61 0.0227(18) 0.0239(15) 0.0394(18) 0.0007(13) 0.0107(14) -0.0011(12)
C62 0.0299(19) 0.0214(15) 0.046(2) -0.0003(13) 0.0138(15) 0.0011(13)
C63 0.0276(19) 0.0269(16) 0.0404(19) -0.0011(13) 0.0109(15) 0.0018(13)
C64 0.0285(19) 0.0273(16) 0.046(2) -0.0025(14) 0.0152(15) -0.0001(14)
C65 0.0289(19) 0.0237(15) 0.0387(18) 0.0008(13) 0.0135(15) 0.0010(13)
C66 0.0236(18) 0.0212(15) 0.0413(18) -0.0009(13) 0.0081(14) 0.0026(12)
C67 0.036(2) 0.0238(16) 0.051(2) 0.0018(14) 0.0197(17) 0.0056(14)
C671 0.058(3) 0.062(3) 0.056(3) 0.009(2) 0.018(2) 0.032(2)
C672 0.059(3) 0.0350(19) 0.062(3) 0.0023(17) 0.035(2) 0.0135(18)
C673 0.056(3) 0.030(2) 0.100(4) -0.010(2) 0.037(3) 0.0002(18)
C71 0.032(2) 0.0309(17) 0.048(2) 0.0046(15) 0.0137(16) -0.0048(14)
C72 0.030(2) 0.0336(18) 0.048(2) 0.0022(15) 0.0119(16) -0.0052(15)
C73 0.047(3) 0.050(2) 0.054(2) 0.0023(18) 0.021(2) -0.0074(19)
C74 0.057(3) 0.052(2) 0.061(3) 0.008(2) 0.030(2) -0.013(2)
C75 0.056(3) 0.035(2) 0.068(3) 0.0130(18) 0.016(2) -0.0115(18)
C76 0.046(2) 0.0310(18) 0.065(3) 0.0062(17) 0.021(2) -0.0047(16)
O72 0.0280(14) 0.0363(13) 0.0474(14) 0.0001(11) 0.0117(11) -0.0004(10)
C81 0.027(2) 0.0355(18) 0.048(2) -0.0029(15) 0.0137(16) -0.0022(15)
C82 0.0241(19) 0.044(2) 0.043(2) -0.0022(15) 0.0119(15) -0.0031(15)
C83 0.040(2) 0.043(2) 0.062(3) 0.0008(18) 0.011(2) -0.0149(18)
C84 0.038(3) 0.058(3) 0.077(3) 0.004(2) -0.003(2) -0.018(2)
C85 0.035(2) 0.063(3) 0.071(3) 0.011(2) -0.001(2) -0.004(2)
C86 0.034(2) 0.046(2) 0.059(2) 0.0066(18) 0.0105(18) 0.0010(17)
O1A 0.243(8) 0.104(4) 0.192(6) -0.081(4) 0.141(6) -0.094(5)
C2A 0.228(13) 0.191(10) 0.178(10) -0.087(8) 0.132(10) -0.119(10)
C3A 0.222(15) 0.56(3) 0.097(7) -0.117(13) 0.088(9) -0.151(18)
O1B 0.106(4) 0.171(5) 0.098(4) -0.055(4) 0.035(3) 0.037(4)
C2B 0.199(11) 0.101(6) 0.127(7) 0.047(5) 0.082(8) 0.041(6)
C3B 0.220(11) 0.141(7) 0.078(5) -0.036(5) 0.067(6) -0.069(7)
O1C 0.128(4) 0.093(3) 0.106(3) -0.017(3) 0.043(3) 0.014(3)
C2C 0.126(6) 0.100(5) 0.072(4) -0.007(3) 0.022(4) 0.016(4)
C3C 0.180(9) 0.114(6) 0.098(6) 0.004(5) 0.011(6) 0.008(6)
O1D 0.302(10) 0.083(3) 0.116(4) 0.016(3) 0.026(6) 0.008(5)
C2D 0.128(7) 0.094(5) 0.219(11) 0.077(6) 0.056(7) 0.020(5)
C3D 0.167(9) 0.112(6) 0.135(8) 0.028(6) -0.001(7) -0.022(6)
O1E 0.078(3) 0.0518(19) 0.110(3) -0.0046(19) 0.028(2) 0.0094(18)
C2E 0.119(6) 0.085(4) 0.088(4) 0.002(3) 0.039(4) -0.015(4)
C3E 0.127(7) 0.114(6) 0.100(5) 0.017(4) 0.020(5) -0.029(5)

loop_
_atom_type_symbol
_atom_type_description
_atom_type_scat_dispersion_real
_atom_type_scat_dispersion_imag
_atom_type_scat_source
C C 0.0033 0.0016 'International Tables Vol C Tables 4.2.6.8 and 6.1.1.4'
H H 0.0000 0.0000 'International Tables Vol C Tables 4.2.6.8 and 6.1.1.4'
N N 0.0061 0.0033 'International Tables Vol C Tables 4.2.6.8 and 6.1.1.4'
O O 0.0106 0.0060 'International Tables Vol C Tables 4.2.6.8 and 6.1.1.4'

loop_
_geom_angle_atom_site_label_1
_geom_angle_atom_site_label_2
_geom_angle_atom_site_label_3
_geom_angle
_geom_angle_site_symmetry_1
_geom_angle_site_symmetry_3
_geom_angle_publ_flag
O1 C1 N12 122.5(3) . . ?
O1 C1 N11 122.3(3) . . ?
N12 C1 N11 115.3(3) . . ?
C1 N11 C81 123.0(3) . . ?
C1 N11 H11 118.5 . . ?
C81 N11 H11 118.5 . . ?
C1 N12 C11 125.4(3) . . ?
C1 N12 H12 117.3 . . ?
C11 N12 H12 117.3 . . ?
O2 C2 N21 122.8(4) . . ?
O2 C2 N22 124.5(4) . . ?
N21 C2 N22 112.7(3) . . ?
C2 N21 C21 129.8(3) . . ?
C2 N21 H21 115.1 . . ?
C21 N21 H21 115.1 . . ?
C2 N22 C31 127.5(3) . . ?
C2 N22 H22 116.3 . . ?
C31 N22 H22 116.3 . . ?
O3 C3 N31 122.5(3) . . ?
O3 C3 N32 123.0(3) . . ?
N31 C3 N32 114.5(3) . . ?
C3 N31 C41 120.5(3) . . ?
C3 N31 H31 119.8 . . ?
C41 N31 H31 119.8 . . ?
C3 N32 C51 122.3(3) . . ?
C3 N32 H32 118.8 . . ?
C51 N32 H32 118.8 . . ?
O4 C4 N41 124.4(3) . . ?
O4 C4 N42 123.4(3) . . ?
N41 C4 N42 112.2(3) . . ?
C4 N41 C61 126.8(3) . . ?
C4 N41 H41 116.6 . . ?
C61 N41 H41 116.6 . . ?
C4 N42 C71 127.6(3) . . ?
C4 N42 H42 116.2 . . ?
C71 N42 H42 116.2 . . ?
C12 C11 C16 119.3(3) . . ?
C12 C11 N12 122.3(3) . . ?
C16 C11 N12 118.0(3) . . ?
C11 C12 C13 120.8(3) . . ?
C11 C12 H12A 119.6 . . ?
C13 C12 H12A 119.6 . . ?
C14 C13 C12 117.8(3) . . ?
C14 C13 C17 119.7(3) . . ?
C12 C13 C17 122.4(3) . . ?
C13 C14 C15 123.1(3) . . ?
C13 C14 H14 118.4 . . ?
C15 C14 H14 118.4 . . ?
C16 C15 C14 116.6(3) . . ?
C16 C15 C18 122.0(3) . . ?
C14 C15 C18 121.3(3) . . ?
C15 C16 O16 123.4(3) . . ?
C15 C16 C11 122.3(3) . . ?
O16 C16 C11 114.3(3) . . ?
C26 O16 C16 118.1(3) . . ?
C171 C17 C172 107.9(3) . . ?
C171 C17 C173 110.0(3) . . ?
C172 C17 C173 107.8(3) . . ?
C171 C17 C13 108.8(3) . . ?
C172 C17 C13 112.4(3) . . ?
C173 C17 C13 109.9(3) . . ?
C17 C171 H17A 109.5 . . ?
C17 C171 H17B 109.5 . . ?
H17A C171 H17B 109.5 . . ?
C17 C171 H17C 109.5 . . ?
H17A C171 H17C 109.5 . . ?
H17B C171 H17C 109.5 . . ?
C17 C172 H17D 109.5 . . ?
C17 C172 H17E 109.5 . . ?
H17D C172 H17E 109.5 . . ?
C17 C172 H17F 109.5 . . ?
H17D C172 H17F 109.5 . . ?
H17E C172 H17F 109.5 . . ?
C17 C173 H17G 109.5 . . ?
C17 C173 H17H 109.5 . . ?
H17G C173 H17H 109.5 . . ?
C17 C173 H17I 109.5 . . ?
H17G C173 H17I 109.5 . . ?
H17H C173 H17I 109.5 . . ?
C25 C18 C15 110.1(3) . . ?
C25 C18 C182 109.1(3) . . ?
C15 C18 C182 109.8(3) . . ?
C25 C18 C181 109.4(3) . . ?
C15 C18 C181 109.1(3) . . ?
C182 C18 C181 109.4(3) . . ?
C18 C181 H18A 109.5 . . ?
C18 C181 H18B 109.5 . . ?
H18A C181 H18B 109.5 . . ?
C18 C181 H18C 109.5 . . ?
H18A C181 H18C 109.5 . . ?
H18B C181 H18C 109.5 . . ?
C18 C182 H18D 109.5 . . ?
C18 C182 H18E 109.5 . . ?
H18D C182 H18E 109.5 . . ?
C18 C182 H18F 109.5 . . ?
H18D C182 H18F 109.5 . . ?
H18E C182 H18F 109.5 . . ?
C22 C21 N21 126.1(3) . . ?
C22 C21 C26 118.5(3) . . ?
N21 C21 C26 115.4(3) . . ?
C23 C22 C21 120.4(3) . . ?
C23 C22 H22A 119.8 . . ?
C21 C22 H22A 119.8 . . ?
C22 C23 C24 118.9(3) . . ?
C22 C23 C27 119.5(3) . . ?
C24 C23 C27 121.6(3) . . ?
C23 C24 C25 122.6(3) . . ?
C23 C24 H24 118.7 . . ?
C25 C24 H24 118.7 . . ?
C26 C25 C24 116.6(3) . . ?
C26 C25 C18 121.8(3) . . ?
C24 C25 C18 121.6(3) . . ?
C25 C26 O16 124.1(3) . . ?
C25 C26 C21 122.9(3) . . ?
O16 C26 C21 113.0(3) . . ?
C274 C27 C276 122.1(7) . . ?
C274 C27 C271 128.0(6) . . ?
C276 C27 C271 38.8(5) . . ?
C274 C27 C272 28.9(4) . . ?
C276 C27 C272 134.5(6) . . ?
C271 C27 C272 117.2(6) . . ?
C274 C27 C275 98.2(7) . . ?
C276 C27 C275 96.1(8) . . ?
C271 C27 C275 57.7(7) . . ?
C272 C27 C275 71.5(7) . . ?
C274 C27 C23 115.1(5) . . ?
C276 C27 C23 115.3(5) . . ?
C271 C27 C23 115.2(4) . . ?
C272 C27 C23 110.1(4) . . ?
C275 C27 C23 103.5(6) . . ?
C274 C27 C273 75.4(6) . . ?
C276 C27 C273 64.9(6) . . ?
C271 C27 C273 102.4(5) . . ?
C272 C27 C273 104.1(6) . . ?
C275 C27 C273 149.5(7) . . ?
C23 C27 C273 106.1(4) . . ?
C27 C271 H27A 109.5 . . ?
C27 C271 H27B 109.5 . . ?
H27A C271 H27B 109.5 . . ?
C27 C271 H27C 109.5 . . ?
H27A C271 H27C 109.5 . . ?
H27B C271 H27C 109.5 . . ?
C27 C272 H27D 109.5 . . ?
C27 C272 H27E 109.5 . . ?
H27D C272 H27E 109.5 . . ?
C27 C272 H27F 109.5 . . ?
H27D C272 H27F 109.5 . . ?
H27E C272 H27F 109.5 . . ?
C27 C273 H27G 109.5 . . ?
C27 C273 H27H 109.5 . . ?
H27G C273 H27H 109.5 . . ?
C27 C273 H27I 109.5 . . ?
H27G C273 H27I 109.5 . . ?
H27H C273 H27I 109.5 . . ?
C27 C274 H27J 109.5 . . ?
C27 C274 H27K 109.5 . . ?
H27J C274 H27K 109.5 . . ?
C27 C274 H27L 109.5 . . ?
H27J C274 H27L 109.5 . . ?
H27K C274 H27L 109.5 . . ?
C27 C275 H27M 109.5 . . ?
C27 C275 H27N 109.5 . . ?
H27M C275 H27N 109.5 . . ?
C27 C275 H27O 109.5 . . ?
H27M C275 H27O 109.5 . . ?
H27N C275 H27O 109.5 . . ?
C27 C276 H27P 109.5 . . ?
C27 C276 H27Q 109.5 . . ?
H27P C276 H27Q 109.5 . . ?
C27 C276 H27R 109.5 . . ?
H27P C276 H27R 109.5 . . ?
H27Q C276 H27R 109.5 . . ?
C32 C31 C36 118.0(3) . . ?
C32 C31 N22 124.9(4) . . ?
C36 C31 N22 117.1(3) . . ?
C31 C32 C33 121.3(4) . . ?
C31 C32 H32A 119.3 . . ?
C33 C32 H32A 119.3 . . ?
C34 C33 C32 118.7(3) . . ?
C34 C33 C37 121.9(4) . . ?
C32 C33 C37 119.4(4) . . ?
C33 C34 C35 121.9(4) . . ?
C33 C34 H34 119.0 . . ?
C35 C34 H34 119.0 . . ?
C36 C35 C34 117.9(4) . . ?
C36 C35 C38 117.1(3) . . ?
C34 C35 C38 125.0(4) . . ?
C35 C36 O36 120.6(3) . . ?
C35 C36 C31 122.2(3) . . ?
O36 C36 C31 117.3(3) . . ?
C46 O36 C36 113.7(3) . . ?
C372 C37 C371 107.9(6) . . ?
C372 C37 C373 112.2(6) . . ?
C371 C37 C373 106.1(5) . . ?
C372 C37 C33 108.1(4) . . ?
C371 C37 C33 112.8(4) . . ?
C373 C37 C33 109.7(4) . . ?
C37 C371 H37A 109.5 . . ?
C37 C371 H37B 109.5 . . ?
H37A C371 H37B 109.5 . . ?
C37 C371 H37C 109.5 . . ?
H37A C371 H37C 109.5 . . ?
H37B C371 H37C 109.5 . . ?
C37 C372 H37D 109.5 . . ?
C37 C372 H37E 109.5 . . ?
H37D C372 H37E 109.5 . . ?
C37 C372 H37F 109.5 . . ?
H37D C372 H37F 109.5 . . ?
H37E C372 H37F 109.5 . . ?
C37 C373 H37G 109.5 . . ?
C37 C373 H37H 109.5 . . ?
H37G C373 H37H 109.5 . . ?
C37 C373 H37I 109.5 . . ?
H37G C373 H37I 109.5 . . ?
H37H C373 H37I 109.5 . . ?
C381 C38 C45 112.4(4) . . ?
C381 C38 C35 112.2(3) . . ?
C45 C38 C35 106.6(3) . . ?
C381 C38 C382 108.9(4) . . ?
C45 C38 C382 108.0(3) . . ?
C35 C38 C382 108.7(3) . . ?
C38 C381 H38A 109.5 . . ?
C38 C381 H38B 109.5 . . ?
H38A C381 H38B 109.5 . . ?
C38 C381 H38C 109.5 . . ?
H38A C381 H38C 109.5 . . ?
H38B C381 H38C 109.5 . . ?
C38 C382 H38D 109.5 . . ?
C38 C382 H38E 109.5 . . ?
H38D C382 H38E 109.5 . . ?
C38 C382 H38F 109.5 . . ?
H38D C382 H38F 109.5 . . ?
H38E C382 H38F 109.5 . . ?
C46 C41 C42 119.4(3) . . ?
C46 C41 N31 122.5(3) . . ?
C42 C41 N31 118.1(3) . . ?
C43 C42 C41 121.6(4) . . ?
C43 C42 H42A 119.2 . . ?
C41 C42 H42A 119.2 . . ?
C42 C43 C44 117.2(4) . . ?
C42 C43 C47 121.3(4) . . ?
C44 C43 C47 121.5(4) . . ?
C45 C44 C43 122.3(4) . . ?
C45 C44 H44 118.8 . . ?
C43 C44 H44 118.8 . . ?
C44 C45 C46 118.4(3) . . ?
C44 C45 C38 124.8(4) . . ?
C46 C45 C38 116.8(3) . . ?
C41 C46 O36 118.7(3) . . ?
C41 C46 C45 120.9(3) . . ?
O36 C46 C45 120.4(3) . . ?
C472 C47 C473 111.0(5) . . ?
C472 C47 C471 109.1(6) . . ?
C473 C47 C471 105.4(5) . . ?
C472 C47 C43 109.0(5) . . ?
C473 C47 C43 112.8(4) . . ?
C471 C47 C43 109.4(4) . . ?
C47 C471 H47A 109.5 . . ?
C47 C471 H47B 109.5 . . ?
H47A C471 H47B 109.5 . . ?
C47 C471 H47C 109.5 . . ?
H47A C471 H47C 109.5 . . ?
H47B C471 H47C 109.5 . . ?
C47 C472 H47D 109.5 . . ?
C47 C472 H47E 109.5 . . ?
H47D C472 H47E 109.5 . . ?
C47 C472 H47F 109.5 . . ?
H47D C472 H47F 109.5 . . ?
H47E C472 H47F 109.5 . . ?
C47 C473 H47G 109.5 . . ?
C47 C473 H47H 109.5 . . ?
H47G C473 H47H 109.5 . . ?
C47 C473 H47I 109.5 . . ?
H47G C473 H47I 109.5 . . ?
H47H C473 H47I 109.5 . . ?
C52 C51 C56 119.0(3) . . ?
C52 C51 N32 123.5(3) . . ?
C56 C51 N32 117.3(3) . . ?
C51 C52 C53 121.1(3) . . ?
C51 C52 H52 119.4 . . ?
C53 C52 H52 119.4 . . ?
C54 C53 C52 117.7(3) . . ?
C54 C53 C57 121.0(3) . . ?
C52 C53 C57 121.2(3) . . ?
C53 C54 C55 122.7(3) . . ?
C53 C54 H54 118.6 . . ?
C55 C54 H54 118.6 . . ?
C56 C55 C54 117.6(3) . . ?
C56 C55 C58 122.1(3) . . ?
C54 C55 C58 120.2(3) . . ?
C55 C56 O56 123.7(3) . . ?
C55 C56 C51 121.6(3) . . ?
O56 C56 C51 114.7(3) . . ?
C66 O56 C56 117.5(2) . . ?
C572 C57 C573 109.3(6) . . ?
C572 C57 C571 109.3(6) . . ?
C573 C57 C571 106.4(5) . . ?
C572 C57 C53 111.5(3) . . ?
C573 C57 C53 112.1(3) . . ?
C571 C57 C53 108.1(4) . . ?
C57 C571 H57A 109.5 . . ?
C57 C571 H57B 109.5 . . ?
H57A C571 H57B 109.5 . . ?
C57 C571 H57C 109.5 . . ?
H57A C571 H57C 109.5 . . ?
H57B C571 H57C 109.5 . . ?
C57 C572 H57D 109.5 . . ?
C57 C572 H57E 109.5 . . ?
H57D C572 H57E 109.5 . . ?
C57 C572 H57F 109.5 . . ?
H57D C572 H57F 109.5 . . ?
H57E C572 H57F 109.5 . . ?
C57 C573 H57G 109.5 . . ?
C57 C573 H57H 109.5 . . ?
H57G C573 H57H 109.5 . . ?
C57 C573 H57I 109.5 . . ?
H57G C573 H57I 109.5 . . ?
H57H C573 H57I 109.5 . . ?
C55 C58 C581 109.7(3) . . ?
C55 C58 C65 110.1(3) . . ?
C581 C58 C65 109.9(3) . . ?
C55 C58 C582 109.0(3) . . ?
C581 C58 C582 110.0(3) . . ?
C65 C58 C582 108.0(3) . . ?
C58 C581 H58A 109.5 . . ?
C58 C581 H58B 109.5 . . ?
H58A C581 H58B 109.5 . . ?
C58 C581 H58C 109.5 . . ?
H58A C581 H58C 109.5 . . ?
H58B C581 H58C 109.5 . . ?
C58 C582 H58D 109.5 . . ?
C58 C582 H58E 109.5 . . ?
H58D C582 H58E 109.5 . . ?
C58 C582 H58F 109.5 . . ?
H58D C582 H58F 109.5 . . ?
H58E C582 H58F 109.5 . . ?
C62 C61 N41 124.5(3) . . ?
C62 C61 C66 118.1(3) . . ?
N41 C61 C66 117.4(3) . . ?
C61 C62 C63 121.7(3) . . ?
C61 C62 H62 119.2 . . ?
C63 C62 H62 119.2 . . ?
C64 C63 C62 118.1(3) . . ?
C64 C63 C67 120.4(3) . . ?
C62 C63 C67 121.4(3) . . ?
C63 C64 C65 122.4(3) . . ?
C63 C64 H64 118.8 . . ?
C65 C64 H64 118.8 . . ?
C66 C65 C64 118.1(3) . . ?
C66 C65 C58 122.3(3) . . ?
C64 C65 C58 119.5(3) . . ?
C65 C66 O56 123.7(3) . . ?
C65 C66 C61 121.6(3) . . ?
O56 C66 C61 114.7(3) . . ?
C671 C67 C673 109.7(3) . . ?
C671 C67 C63 108.2(3) . . ?
C673 C67 C63 111.5(3) . . ?
C671 C67 C672 109.0(3) . . ?
C673 C67 C672 107.4(3) . . ?
C63 C67 C672 111.0(3) . . ?
C67 C671 H67A 109.5 . . ?
C67 C671 H67B 109.5 . . ?
H67A C671 H67B 109.5 . . ?
C67 C671 H67C 109.5 . . ?
H67A C671 H67C 109.5 . . ?
H67B C671 H67C 109.5 . . ?
C67 C672 H67D 109.5 . . ?
C67 C672 H67E 109.5 . . ?
H67D C672 H67E 109.5 . . ?
C67 C672 H67F 109.5 . . ?
H67D C672 H67F 109.5 . . ?
H67E C672 H67F 109.5 . . ?
C67 C673 H67G 109.5 . . ?
C67 C673 H67H 109.5 . . ?
H67G C673 H67H 109.5 . . ?
C67 C673 H67I 109.5 . . ?
H67G C673 H67I 109.5 . . ?
H67H C673 H67I 109.5 . . ?
C72 C71 C76 117.7(3) . . ?
C72 C71 N42 116.3(3) . . ?
C76 C71 N42 125.9(3) . . ?
C73 C72 C71 122.3(3) . . ?
C73 C72 O72 120.1(3) . . ?
C71 C72 O72 117.4(3) . . ?
C72 C73 C74 119.2(4) . . ?
C72 C73 H73 120.4 . . ?
C74 C73 H73 120.4 . . ?
C75 C74 C73 119.5(4) . . ?
C75 C74 H74 120.2 . . ?
C73 C74 H74 120.2 . . ?
C74 C75 C76 121.9(4) . . ?
C74 C75 H75 119.1 . . ?
C76 C75 H75 119.1 . . ?
C75 C76 C71 119.4(4) . . ?
C75 C76 H76 120.3 . . ?
C71 C76 H76 120.3 . . ?
C82 O72 C72 117.8(3) . . ?
C86 C81 C82 120.1(3) . . ?
C86 C81 N11 120.0(3) . . ?
C82 C81 N11 119.9(3) . . ?
O72 C82 C83 124.0(3) . . ?
O72 C82 C81 116.5(3) . . ?
C83 C82 C81 119.4(4) . . ?
C82 C83 C84 119.9(4) . . ?
C82 C83 H83 120.1 . . ?
C84 C83 H83 120.1 . . ?
C85 C84 C83 120.4(4) . . ?
C85 C84 H84 119.8 . . ?
C83 C84 H84 119.8 . . ?
C86 C85 C84 119.6(4) . . ?
C86 C85 H85 120.2 . . ?
C84 C85 H85 120.2 . . ?
C81 C86 C85 120.6(4) . . ?
C81 C86 H86 119.7 . . ?
C85 C86 H86 119.7 . . ?
C2A O1A H1A 109.5 . . ?
C3A C2A O1A 125.6(10) . . ?
C3A C2A H2A1 105.9 . . ?
O1A C2A H2A1 105.9 . . ?
C3A C2A H2A2 105.9 . . ?
O1A C2A H2A2 105.9 . . ?
H2A1 C2A H2A2 106.2 . . ?
C2A C3A H3A1 109.5 . . ?
C2A C3A H3A2 109.5 . . ?
H3A1 C3A H3A2 109.5 . . ?
C2A C3A H3A3 109.5 . . ?
H3A1 C3A H3A3 109.5 . . ?
H3A2 C3A H3A3 109.5 . . ?
C2B O1B H1B 109.5 . . ?
O1B C2B C3B 111.3(8) . . ?
O1B C2B H2B1 109.4 . . ?
C3B C2B H2B1 109.4 . . ?
O1B C2B H2B2 109.4 . . ?
C3B C2B H2B2 109.4 . . ?
H2B1 C2B H2B2 108.0 . . ?
C2B C3B H3B1 109.5 . . ?
C2B C3B H3B2 109.5 . . ?
H3B1 C3B H3B2 109.5 . . ?
C2B C3B H3B3 109.5 . . ?
H3B1 C3B H3B3 109.5 . . ?
H3B2 C3B H3B3 109.5 . . ?
C2C O1C H1C 109.5 . . ?
O1C C2C C3C 107.5(7) . . ?
O1C C2C H2C1 110.2 . . ?
C3C C2C H2C1 110.2 . . ?
O1C C2C H2C2 110.2 . . ?
C3C C2C H2C2 110.2 . . ?
H2C1 C2C H2C2 108.5 . . ?
C2C C3C H3C1 109.5 . . ?
C2C C3C H3C2 109.5 . . ?
H3C1 C3C H3C2 109.5 . . ?
C2C C3C H3C3 109.5 . . ?
H3C1 C3C H3C3 109.5 . . ?
H3C2 C3C H3C3 109.5 . . ?
C2D O1D H1D 109.5 . . ?
O1D C2D C3D 109.0(9) . . ?
O1D C2D H2D1 109.9 . . ?
C3D C2D H2D1 109.9 . . ?
O1D C2D H2D2 109.9 . . ?
C3D C2D H2D2 109.9 . . ?
H2D1 C2D H2D2 108.3 . . ?
C2D C3D H3D1 109.5 . . ?
C2D C3D H3D2 109.5 . . ?
H3D1 C3D H3D2 109.5 . . ?
C2D C3D H3D3 109.5 . . ?
H3D1 C3D H3D3 109.5 . . ?
H3D2 C3D H3D3 109.5 . . ?
C2E O1E H1E 109.5 . . ?
O1E C2E C3E 117.0(6) . . ?
O1E C2E H2E1 108.0 . . ?
C3E C2E H2E1 108.0 . . ?
O1E C2E H2E2 108.0 . . ?
C3E C2E H2E2 108.0 . . ?
H2E1 C2E H2E2 107.3 . . ?
C2E C3E H3E1 109.5 . . ?
C2E C3E H3E2 109.5 . . ?
H3E1 C3E H3E2 109.5 . . ?
C2E C3E H3E3 109.5 . . ?
H3E1 C3E H3E3 109.5 . . ?
H3E2 C3E H3E3 109.5 . . ?

loop_
_geom_bond_atom_site_label_1
_geom_bond_atom_site_label_2
_geom_bond_distance
_geom_bond_site_symmetry_2
_geom_bond_publ_flag
C1 O1 1.251(4) . ?
C1 N12 1.352(4) . ?
C1 N11 1.355(4) . ?
N11 C81 1.426(5) . ?
N11 H11 0.8800 . ?
N12 C11 1.416(4) . ?
N12 H12 0.8800 . ?
C2 O2 1.192(5) . ?
C2 N21 1.358(5) . ?
C2 N22 1.370(5) . ?
N21 C21 1.400(5) . ?
N21 H21 0.8800 . ?
N22 C31 1.408(5) . ?
N22 H22 0.8800 . ?
C3 O3 1.236(4) . ?
C3 N31 1.361(5) . ?
C3 N32 1.375(5) . ?
N31 C41 1.430(5) . ?
N31 H31 0.8800 . ?
N32 C51 1.416(4) . ?
N32 H32 0.8800 . ?
C4 O4 1.230(4) . ?
C4 N41 1.373(4) . ?
C4 N42 1.376(4) . ?
N41 C61 1.411(4) . ?
N41 H41 0.8800 . ?
N42 C71 1.407(4) . ?
N42 H42 0.8800 . ?
C11 C12 1.386(5) . ?
C11 C16 1.394(4) . ?
C12 C13 1.398(5) . ?
C12 H12A 0.9500 . ?
C13 C14 1.395(5) . ?
C13 C17 1.540(4) . ?
C14 C15 1.402(4) . ?
C14 H14 0.9500 . ?
C15 C16 1.384(5) . ?
C15 C18 1.536(4) . ?
C16 O16 1.387(4) . ?
O16 C26 1.381(4) . ?
C17 C171 1.528(5) . ?
C17 C172 1.538(5) . ?
C17 C173 1.539(6) . ?
C171 H17A 0.9800 . ?
C171 H17B 0.9800 . ?
C171 H17C 0.9800 . ?
C172 H17D 0.9800 . ?
C172 H17E 0.9800 . ?
C172 H17F 0.9800 . ?
C173 H17G 0.9800 . ?
C173 H17H 0.9800 . ?
C173 H17I 0.9800 . ?
C18 C25 1.533(4) . ?
C18 C182 1.540(5) . ?
C18 C181 1.540(5) . ?
C181 H18A 0.9800 . ?
C181 H18B 0.9800 . ?
C181 H18C 0.9800 . ?
C182 H18D 0.9800 . ?
C182 H18E 0.9800 . ?
C182 H18F 0.9800 . ?
C21 C22 1.395(5) . ?
C21 C26 1.406(5) . ?
C22 C23 1.391(6) . ?
C22 H22A 0.9500 . ?
C23 C24 1.392(5) . ?
C23 C27 1.543(5) . ?
C24 C25 1.404(5) . ?
C24 H24 0.9500 . ?
C25 C26 1.378(5) . ?
C27 C274 1.487(5) . ?
C27 C276 1.489(5) . ?
C27 C271 1.490(5) . ?
C27 C272 1.491(5) . ?
C27 C275 1.532(5) . ?
C27 C273 1.551(5) . ?
C271 H27A 0.9800 . ?
C271 H27B 0.9800 . ?
C271 H27C 0.9800 . ?
C272 H27D 0.9800 . ?
C272 H27E 0.9800 . ?
C272 H27F 0.9800 . ?
C273 H27G 0.9800 . ?
C273 H27H 0.9800 . ?
C273 H27I 0.9800 . ?
C274 H27J 0.9800 . ?
C274 H27K 0.9800 . ?
C274 H27L 0.9800 . ?
C275 H27M 0.9800 . ?
C275 H27N 0.9800 . ?
C275 H27O 0.9800 . ?
C276 H27P 0.9800 . ?
C276 H27Q 0.9800 . ?
C276 H27R 0.9800 . ?
C31 C32 1.387(5) . ?
C31 C36 1.405(5) . ?
C32 C33 1.399(6) . ?
C32 H32A 0.9500 . ?
C33 C34 1.386(6) . ?
C33 C37 1.536(5) . ?
C34 C35 1.393(5) . ?
C34 H34 0.9500 . ?
C35 C36 1.385(5) . ?
C35 C38 1.535(6) . ?
C36 O36 1.402(4) . ?
O36 C46 1.394(4) . ?
C37 C372 1.508(9) . ?
C37 C371 1.512(7) . ?
C37 C373 1.521(8) . ?
C371 H37A 0.9800 . ?
C371 H37B 0.9800 . ?
C371 H37C 0.9800 . ?
C372 H37D 0.9800 . ?
C372 H37E 0.9800 . ?
C372 H37F 0.9800 . ?
C373 H37G 0.9800 . ?
C373 H37H 0.9800 . ?
C373 H37I 0.9800 . ?
C38 C381 1.528(6) . ?
C38 C45 1.535(5) . ?
C38 C382 1.540(6) . ?
C381 H38A 0.9800 . ?
C381 H38B 0.9800 . ?
C381 H38C 0.9800 . ?
C382 H38D 0.9800 . ?
C382 H38E 0.9800 . ?
C382 H38F 0.9800 . ?
C41 C46 1.386(5) . ?
C41 C42 1.400(6) . ?
C42 C43 1.399(6) . ?
C42 H42A 0.9500 . ?
C43 C44 1.406(6) . ?
C43 C47 1.545(6) . ?
C44 C45 1.396(6) . ?
C44 H44 0.9500 . ?
C45 C46 1.397(5) . ?
C47 C472 1.518(9) . ?
C47 C473 1.519(7) . ?
C47 C471 1.534(8) . ?
C471 H47A 0.9800 . ?
C471 H47B 0.9800 . ?
C471 H47C 0.9800 . ?
C472 H47D 0.9800 . ?
C472 H47E 0.9800 . ?
C472 H47F 0.9800 . ?
C473 H47G 0.9800 . ?
C473 H47H 0.9800 . ?
C473 H47I 0.9800 . ?
C51 C52 1.393(5) . ?
C51 C56 1.402(5) . ?
C52 C53 1.401(5) . ?
C52 H52 0.9500 . ?
C53 C54 1.389(5) . ?
C53 C57 1.549(4) . ?
C54 C55 1.407(4) . ?
C54 H54 0.9500 . ?
C55 C56 1.380(5) . ?
C55 C58 1.525(5) . ?
C56 O56 1.398(4) . ?
O56 C66 1.391(4) . ?
C57 C572 1.481(8) . ?
C57 C573 1.505(6) . ?
C57 C571 1.519(7) . ?
C571 H57A 0.9800 . ?
C571 H57B 0.9800 . ?
C571 H57C 0.9800 . ?
C572 H57D 0.9800 . ?
C572 H57E 0.9800 . ?
C572 H57F 0.9800 . ?
C573 H57G 0.9800 . ?
C573 H57H 0.9800 . ?
C573 H57I 0.9800 . ?
C58 C581 1.529(5) . ?
C58 C65 1.532(4) . ?
C58 C582 1.541(5) . ?
C581 H58A 0.9800 . ?
C581 H58B 0.9800 . ?
C581 H58C 0.9800 . ?
C582 H58D 0.9800 . ?
C582 H58E 0.9800 . ?
C582 H58F 0.9800 . ?
C61 C62 1.390(4) . ?
C61 C66 1.422(4) . ?
C62 C63 1.393(5) . ?
C62 H62 0.9500 . ?
C63 C64 1.393(5) . ?
C63 C67 1.537(4) . ?
C64 C65 1.397(4) . ?
C64 H64 0.9500 . ?
C65 C66 1.375(5) . ?
C67 C671 1.520(6) . ?
C67 C673 1.529(5) . ?
C67 C672 1.538(5) . ?
C671 H67A 0.9800 . ?
C671 H67B 0.9800 . ?
C671 H67C 0.9800 . ?
C672 H67D 0.9800 . ?
C672 H67E 0.9800 . ?
C672 H67F 0.9800 . ?
C673 H67G 0.9800 . ?
C673 H67H 0.9800 . ?
C673 H67I 0.9800 . ?
C71 C72 1.399(5) . ?
C71 C76 1.401(5) . ?
C72 C73 1.381(5) . ?
C72 O72 1.409(4) . ?
C73 C74 1.388(6) . ?
C73 H73 0.9500 . ?
C74 C75 1.370(6) . ?
C74 H74 0.9500 . ?
C75 C76 1.395(6) . ?
C75 H75 0.9500 . ?
C76 H76 0.9500 . ?
O72 C82 1.377(4) . ?
C81 C86 1.372(5) . ?
C81 C82 1.408(5) . ?
C82 C83 1.379(5) . ?
C83 C84 1.392(6) . ?
C83 H83 0.9500 . ?
C84 C85 1.389(6) . ?
C84 H84 0.9500 . ?
C85 C86 1.379(6) . ?
C85 H85 0.9500 . ?
C86 H86 0.9500 . ?
O1A C2A 1.438(11) . ?
O1A H1A 0.8400 . ?
C2A C3A 1.405(14) . ?
C2A H2A1 0.9900 . ?
C2A H2A2 0.9900 . ?
C3A H3A1 0.9800 . ?
C3A H3A2 0.9800 . ?
C3A H3A3 0.9800 . ?
O1B C2B 1.337(10) . ?
O1B H1B 0.8400 . ?
C2B C3B 1.481(13) . ?
C2B H2B1 0.9900 . ?
C2B H2B2 0.9900 . ?
C3B H3B1 0.9800 . ?
C3B H3B2 0.9800 . ?
C3B H3B3 0.9800 . ?
O1C C2C 1.455(9) . ?
O1C H1C 0.8400 . ?
C2C C3C 1.509(10) . ?
C2C H2C1 0.9900 . ?
C2C H2C2 0.9900 . ?
C3C H3C1 0.9800 . ?
C3C H3C2 0.9800 . ?
C3C H3C3 0.9800 . ?
O1D C2D 1.378(9) . ?
O1D H1D 0.8400 . ?
C2D C3D 1.446(13) . ?
C2D H2D1 0.9900 . ?
C2D H2D2 0.9900 . ?
C3D H3D1 0.9800 . ?
C3D H3D2 0.9800 . ?
C3D H3D3 0.9800 . ?
O1E C2E 1.391(7) . ?
O1E H1E 0.8400 . ?
C2E C3E 1.467(10) . ?
C2E H2E1 0.9900 . ?
C2E H2E2 0.9900 . ?
C3E H3E1 0.9800 . ?
C3E H3E2 0.9800 . ?
C3E H3E3 0.9800 . ?

loop_
_geom_hbond_atom_site_label_D
_geom_hbond_atom_site_label_H
_geom_hbond_atom_site_label_A
_geom_hbond_distance_DH
_geom_hbond_distance_HA
_geom_hbond_distance_DA
_geom_hbond_angle_DHA
_geom_hbond_site_symmetry_A
N11 H11 O1B 0.88 2.14 2.929(6) 148.9 .
N12 H12 O1B 0.88 1.99 2.821(5) 157.1 .
N21 H21 O16 0.88 2.11 2.550(4) 110.4 .
N31 H31 O1E 0.88 2.30 2.904(4) 125.4 .
N32 H32 O1 0.88 2.14 2.987(4) 162.1 .
N41 H41 O1 0.88 2.10 2.904(4) 152.1 .
N42 H42 O1 0.88 1.95 2.788(3) 159.3 .
O1A H1A O3 0.84 2.41 2.754(6) 105.4 4_576
O1B H1B O1A 0.84 2.18 2.802(10) 130.5 .
O1C H1C O1D 0.84 1.88 2.699(8) 163.4 4_565
O1D H1D O4 0.84 1.95 2.766(7) 164.0 4_566
O1E H1E O1C 0.84 1.91 2.740(6) 169.5 .

loop_
_geom_torsion_atom_site_label_1
_geom_torsion_atom_site_label_2
_geom_torsion_atom_site_label_3
_geom_torsion_atom_site_label_4
_geom_torsion
_geom_torsion_site_symmetry_1
_geom_torsion_site_symmetry_2
_geom_torsion_site_symmetry_3
_geom_torsion_site_symmetry_4
_geom_torsion_publ_flag
O1 C1 N11 C81 6.8(5) . . . . ?
N12 C1 N11 C81 -174.8(3) . . . . ?
O1 C1 N12 C11 -7.0(5) . . . . ?
N11 C1 N12 C11 174.5(3) . . . . ?
O2 C2 N21 C21 -10.9(8) . . . . ?
N22 C2 N21 C21 171.6(4) . . . . ?
O2 C2 N22 C31 7.8(7) . . . . ?
N21 C2 N22 C31 -174.8(4) . . . . ?
O3 C3 N31 C41 12.0(5) . . . . ?
N32 C3 N31 C41 -170.0(3) . . . . ?
O3 C3 N32 C51 -36.4(5) . . . . ?
N31 C3 N32 C51 145.5(3) . . . . ?
O4 C4 N41 C61 -8.8(6) . . . . ?
N42 C4 N41 C61 171.6(3) . . . . ?
O4 C4 N42 C71 8.7(6) . . . . ?
N41 C4 N42 C71 -171.7(3) . . . . ?
C1 N12 C11 C12 -53.0(5) . . . . ?
C1 N12 C11 C16 133.3(3) . . . . ?
C16 C11 C12 C13 0.4(5) . . . . ?
N12 C11 C12 C13 -173.2(3) . . . . ?
C11 C12 C13 C14 2.1(5) . . . . ?
C11 C12 C13 C17 177.7(3) . . . . ?
C12 C13 C14 C15 -1.6(5) . . . . ?
C17 C13 C14 C15 -177.2(3) . . . . ?
C13 C14 C15 C16 -1.5(5) . . . . ?
C13 C14 C15 C18 174.6(3) . . . . ?
C14 C15 C16 O16 -176.6(3) . . . . ?
C18 C15 C16 O16 7.4(5) . . . . ?
C14 C15 C16 C11 4.2(5) . . . . ?
C18 C15 C16 C11 -171.8(3) . . . . ?
C12 C11 C16 C15 -3.8(5) . . . . ?
N12 C11 C16 C15 170.1(3) . . . . ?
C12 C11 C16 O16 176.9(3) . . . . ?
N12 C11 C16 O16 -9.2(4) . . . . ?
C15 C16 O16 C26 -5.1(5) . . . . ?
C11 C16 O16 C26 174.2(3) . . . . ?
C14 C13 C17 C171 59.6(4) . . . . ?
C12 C13 C17 C171 -115.8(4) . . . . ?
C14 C13 C17 C172 179.1(3) . . . . ?
C12 C13 C17 C172 3.6(5) . . . . ?
C14 C13 C17 C173 -60.9(4) . . . . ?
C12 C13 C17 C173 123.7(4) . . . . ?
C16 C15 C18 C25 -2.5(4) . . . . ?
C14 C15 C18 C25 -178.3(3) . . . . ?
C16 C15 C18 C182 -122.6(4) . . . . ?
C14 C15 C18 C182 61.6(4) . . . . ?
C16 C15 C18 C181 117.6(4) . . . . ?
C14 C15 C18 C181 -58.3(4) . . . . ?
C2 N21 C21 C22 6.5(7) . . . . ?
C2 N21 C21 C26 -171.7(4) . . . . ?
N21 C21 C22 C23 -176.0(4) . . . . ?
C26 C21 C22 C23 2.1(6) . . . . ?
C21 C22 C23 C24 0.3(6) . . . . ?
C21 C22 C23 C27 -178.6(4) . . . . ?
C22 C23 C24 C25 -0.6(6) . . . . ?
C27 C23 C24 C25 178.2(4) . . . . ?
C23 C24 C25 C26 -1.5(6) . . . . ?
C23 C24 C25 C18 176.3(4) . . . . ?
C15 C18 C25 C26 -4.3(5) . . . . ?
C182 C18 C25 C26 116.2(4) . . . . ?
C181 C18 C25 C26 -124.2(4) . . . . ?
C15 C18 C25 C24 178.0(3) . . . . ?
C182 C18 C25 C24 -61.4(4) . . . . ?
C181 C18 C25 C24 58.2(4) . . . . ?
C24 C25 C26 O16 -175.3(3) . . . . ?
C18 C25 C26 O16 7.0(5) . . . . ?
C24 C25 C26 C21 4.0(5) . . . . ?
C18 C25 C26 C21 -173.7(3) . . . . ?
C16 O16 C26 C25 -2.2(5) . . . . ?
C16 O16 C26 C21 178.4(3) . . . . ?
C22 C21 C26 C25 -4.4(6) . . . . ?
N21 C21 C26 C25 173.9(3) . . . . ?
C22 C21 C26 O16 175.0(3) . . . . ?
N21 C21 C26 O16 -6.7(5) . . . . ?
C22 C23 C27 C274 -23.3(7) . . . . ?
C24 C23 C27 C274 157.9(6) . . . . ?
C22 C23 C27 C276 127.3(7) . . . . ?
C24 C23 C27 C276 -51.5(8) . . . . ?
C22 C23 C27 C271 170.4(5) . . . . ?
C24 C23 C27 C271 -8.4(7) . . . . ?
C22 C23 C27 C272 -54.2(7) . . . . ?
C24 C23 C27 C272 126.9(6) . . . . ?
C22 C23 C27 C275 -129.2(7) . . . . ?
C24 C23 C27 C275 52.0(7) . . . . ?
C22 C23 C27 C273 57.9(6) . . . . ?
C24 C23 C27 C273 -121.0(5) . . . . ?
C2 N22 C31 C32 -15.3(6) . . . . ?
C2 N22 C31 C36 163.3(4) . . . . ?
C36 C31 C32 C33 -1.3(6) . . . . ?
N22 C31 C32 C33 177.2(4) . . . . ?
C31 C32 C33 C34 2.2(6) . . . . ?
C31 C32 C33 C37 -175.5(4) . . . . ?
C32 C33 C34 C35 -1.2(6) . . . . ?
C37 C33 C34 C35 176.4(4) . . . . ?
C33 C34 C35 C36 -0.6(6) . . . . ?
C33 C34 C35 C38 179.8(4) . . . . ?
C34 C35 C36 O36 -177.2(3) . . . . ?
C38 C35 C36 O36 2.5(5) . . . . ?
C34 C35 C36 C31 1.5(6) . . . . ?
C38 C35 C36 C31 -178.8(3) . . . . ?
C32 C31 C36 C35 -0.6(6) . . . . ?
N22 C31 C36 C35 -179.2(4) . . . . ?
C32 C31 C36 O36 178.2(3) . . . . ?
N22 C31 C36 O36 -0.5(5) . . . . ?
C35 C36 O36 C46 36.8(5) . . . . ?
C31 C36 O36 C46 -142.0(3) . . . . ?
C34 C33 C37 C372 -108.6(7) . . . . ?
C32 C33 C37 C372 69.0(7) . . . . ?
C34 C33 C37 C371 10.7(7) . . . . ?
C32 C33 C37 C371 -171.7(5) . . . . ?
C34 C33 C37 C373 128.8(5) . . . . ?
C32 C33 C37 C373 -53.6(6) . . . . ?
C36 C35 C38 C381 -162.9(4) . . . . ?
C34 C35 C38 C381 16.7(6) . . . . ?
C36 C35 C38 C45 -39.6(5) . . . . ?
C34 C35 C38 C45 140.1(4) . . . . ?
C36 C35 C38 C382 76.5(4) . . . . ?
C34 C35 C38 C382 -103.8(4) . . . . ?
C3 N31 C41 C46 -69.1(5) . . . . ?
C3 N31 C41 C42 110.0(4) . . . . ?
C46 C41 C42 C43 0.9(6) . . . . ?
N31 C41 C42 C43 -178.2(4) . . . . ?
C41 C42 C43 C44 -3.6(6) . . . . ?
C41 C42 C43 C47 174.5(4) . . . . ?
C42 C43 C44 C45 2.4(7) . . . . ?
C47 C43 C44 C45 -175.7(4) . . . . ?
C43 C44 C45 C46 1.3(6) . . . . ?
C43 C44 C45 C38 -176.6(4) . . . . ?
C381 C38 C45 C44 -17.6(6) . . . . ?
C35 C38 C45 C44 -140.8(4) . . . . ?
C382 C38 C45 C44 102.5(5) . . . . ?
C381 C38 C45 C46 164.4(4) . . . . ?
C35 C38 C45 C46 41.2(5) . . . . ?
C382 C38 C45 C46 -75.5(5) . . . . ?
C42 C41 C46 O36 -177.2(3) . . . . ?
N31 C41 C46 O36 1.9(5) . . . . ?
C42 C41 C46 C45 3.0(6) . . . . ?
N31 C41 C46 C45 -177.8(3) . . . . ?
C36 O36 C46 C41 145.4(3) . . . . ?
C36 O36 C46 C45 -34.9(5) . . . . ?
C44 C45 C46 C41 -4.1(6) . . . . ?
C38 C45 C46 C41 174.0(4) . . . . ?
C44 C45 C46 O36 176.1(4) . . . . ?
C38 C45 C46 O36 -5.8(5) . . . . ?
C42 C43 C47 C472 119.5(6) . . . . ?
C44 C43 C47 C472 -62.5(7) . . . . ?
C42 C43 C47 C473 -4.3(7) . . . . ?
C44 C43 C47 C473 173.7(5) . . . . ?
C42 C43 C47 C471 -121.2(6) . . . . ?
C44 C43 C47 C471 56.8(7) . . . . ?
C3 N32 C51 C52 40.2(5) . . . . ?
C3 N32 C51 C56 -135.9(3) . . . . ?
C56 C51 C52 C53 4.0(5) . . . . ?
N32 C51 C52 C53 -172.0(3) . . . . ?
C51 C52 C53 C54 -1.1(5) . . . . ?
C51 C52 C53 C57 175.4(3) . . . . ?
C52 C53 C54 C55 -1.4(6) . . . . ?
C57 C53 C54 C55 -177.8(3) . . . . ?
C53 C54 C55 C56 0.7(5) . . . . ?
C53 C54 C55 C58 179.0(3) . . . . ?
C54 C55 C56 O56 -179.5(3) . . . . ?
C58 C55 C56 O56 2.2(5) . . . . ?
C54 C55 C56 C51 2.4(5) . . . . ?
C58 C55 C56 C51 -175.8(3) . . . . ?
C52 C51 C56 C55 -4.8(5) . . . . ?
N32 C51 C56 C55 171.5(3) . . . . ?
C52 C51 C56 O56 177.0(3) . . . . ?
N32 C51 C56 O56 -6.7(4) . . . . ?
C55 C56 O56 C66 -6.0(5) . . . . ?
C51 C56 O56 C66 172.2(3) . . . . ?
C54 C53 C57 C572 -38.1(7) . . . . ?
C52 C53 C57 C572 145.6(6) . . . . ?
C54 C53 C57 C573 -161.0(5) . . . . ?
C52 C53 C57 C573 22.6(6) . . . . ?
C54 C53 C57 C571 82.0(6) . . . . ?
C52 C53 C57 C571 -94.3(5) . . . . ?
C56 C55 C58 C581 125.6(4) . . . . ?
C54 C55 C58 C581 -52.6(4) . . . . ?
C56 C55 C58 C65 4.5(5) . . . . ?
C54 C55 C58 C65 -173.7(3) . . . . ?
C56 C55 C58 C582 -113.9(4) . . . . ?
C54 C55 C58 C582 67.9(4) . . . . ?
C4 N41 C61 C62 -0.6(6) . . . . ?
C4 N41 C61 C66 -178.5(3) . . . . ?
N41 C61 C62 C63 -177.3(3) . . . . ?
C66 C61 C62 C63 0.6(5) . . . . ?
C61 C62 C63 C64 2.2(5) . . . . ?
C61 C62 C63 C67 177.4(3) . . . . ?
C62 C63 C64 C65 -2.5(5) . . . . ?
C67 C63 C64 C65 -177.7(3) . . . . ?
C63 C64 C65 C66 -0.2(5) . . . . ?
C63 C64 C65 C58 176.5(3) . . . . ?
C55 C58 C65 C66 -8.1(5) . . . . ?
C581 C58 C65 C66 -129.2(4) . . . . ?
C582 C58 C65 C66 110.9(4) . . . . ?
C55 C58 C65 C64 175.3(3) . . . . ?
C581 C58 C65 C64 54.3(4) . . . . ?
C582 C58 C65 C64 -65.7(4) . . . . ?
C64 C65 C66 O56 -178.1(3) . . . . ?
C58 C65 C66 O56 5.3(5) . . . . ?
C64 C65 C66 C61 3.1(5) . . . . ?
C58 C65 C66 C61 -173.5(3) . . . . ?
C56 O56 C66 C65 2.1(5) . . . . ?
C56 O56 C66 C61 -179.0(3) . . . . ?
C62 C61 C66 C65 -3.3(5) . . . . ?
N41 C61 C66 C65 174.7(3) . . . . ?
C62 C61 C66 O56 177.8(3) . . . . ?
N41 C61 C66 O56 -4.2(4) . . . . ?
C64 C63 C67 C671 84.5(4) . . . . ?
C62 C63 C67 C671 -90.6(4) . . . . ?
C64 C63 C67 C673 -154.8(4) . . . . ?
C62 C63 C67 C673 30.1(5) . . . . ?
C64 C63 C67 C672 -35.1(5) . . . . ?
C62 C63 C67 C672 149.8(4) . . . . ?
C4 N42 C71 C72 174.8(4) . . . . ?
C4 N42 C71 C76 -3.9(6) . . . . ?
C76 C71 C72 C73 2.5(6) . . . . ?
N42 C71 C72 C73 -176.3(4) . . . . ?
C76 C71 C72 O72 178.9(3) . . . . ?
N42 C71 C72 O72 0.0(5) . . . . ?
C71 C72 C73 C74 -1.8(6) . . . . ?
O72 C72 C73 C74 -178.0(4) . . . . ?
C72 C73 C74 C75 0.0(7) . . . . ?
C73 C74 C75 C76 1.0(7) . . . . ?
C74 C75 C76 C71 -0.2(7) . . . . ?
C72 C71 C76 C75 -1.5(6) . . . . ?
N42 C71 C76 C75 177.2(4) . . . . ?
C73 C72 O72 C82 -84.3(4) . . . . ?
C71 C72 O72 C82 99.3(4) . . . . ?
C1 N11 C81 C86 -120.5(4) . . . . ?
C1 N11 C81 C82 62.4(5) . . . . ?
C72 O72 C82 C83 14.2(5) . . . . ?
C72 O72 C82 C81 -167.2(3) . . . . ?
C86 C81 C82 O72 -177.4(3) . . . . ?
N11 C81 C82 O72 -0.3(5) . . . . ?
C86 C81 C82 C83 1.2(6) . . . . ?
N11 C81 C82 C83 178.4(3) . . . . ?
O72 C82 C83 C84 177.3(4) . . . . ?
C81 C82 C83 C84 -1.3(6) . . . . ?
C82 C83 C84 C85 1.1(7) . . . . ?
C83 C84 C85 C86 -0.8(8) . . . . ?
C82 C81 C86 C85 -1.0(6) . . . . ?
N11 C81 C86 C85 -178.1(4) . . . . ?
C84 C85 C86 C81 0.7(7) . . . . ?
